data_7046788
loop_
_publ_author_name
'Williams, Cody'
'Ferreira, Michel'
'Monflier, Eric'
'Mapolie, Selwyn F.'
'Smith, Gregory S.'

_publ_section_title
;
 Synthesis and hydroformylation evaluation of Fr\'echet-type
 organometallic dendrons with N,O-salicylaldimine Rh(i) complexes at the
 focal point.
;
_journal_issue 28
_journal_name_full 'Dalton transactions (Cambridge, England : 2003)'
_journal_page_first 9418
_journal_page_last 9429
_journal_paper_doi 10.1039/c8dt01874j
_journal_volume 47
_journal_year 2018
_chemical_formula_sum 'C22 H19 N O4'
_chemical_formula_weight 361.38
_space_group_crystal_system orthorhombic
_space_group_IT_number 33
_space_group_name_Hall 'P 2c -2n'
_space_group_name_H-M_alt 'P n a 21'
_symmetry_space_group_name_Hall 'P 2c -2n'
_symmetry_space_group_name_H-M 'P n a 21'
_atom_sites_solution_hydrogens mixed
_atom_sites_solution_primary direct
_atom_sites_solution_secondary difmap
_audit_creation_method SHELXL-2014/7
_audit_update_record
;
2018-04-18 deposited with the CCDC.
2018-06-20 downloaded from the CCDC.
;
_cell_angle_alpha 90
_cell_angle_beta 90
_cell_angle_gamma 90
_cell_formula_units_Z 4
_cell_length_a 6.0825(9)
_cell_length_b 7.0656(11)
_cell_length_c 40.788(6)
_cell_measurement_reflns_used 36694
_cell_measurement_temperature 173(2)
_cell_measurement_theta_max 28.32
_cell_measurement_theta_min 1.99
_cell_volume 1752.9(5)
_computing_cell_refinement 'SAINT (7.60a, Bruker AXS Inc., Madison, WI, USA, 2006)'
_computing_data_collection 'SAINT (7.60a, Bruker AXS Inc., Madison, WI, USA, 2006)'
_computing_data_reduction 'SAINT (7.60a, Bruker AXS Inc., Madison, WI, USA, 2006)'
_computing_molecular_graphics 'X-Seed (Barbour, 2001'
_computing_publication_material 'SHELXL-2014/7 (Sheldrick, 2014)'
_computing_structure_refinement 'SHELXL-2014/7 (Sheldrick, 2014)'
_computing_structure_solution 'SHELXS-97 (Sheldrick, 1997)'
_diffrn_ambient_temperature 173(2)
_diffrn_measured_fraction_theta_full 0.998
_diffrn_measured_fraction_theta_max 0.997
_diffrn_measurement_device_type 'Bruker Kappa Duo Apex II Diffractometer'
_diffrn_measurement_method '0.5\% \f scans and \w scans'
_diffrn_radiation_type MoK\a
_diffrn_radiation_wavelength 0.71073
_diffrn_reflns_av_R_equivalents 0.0269
_diffrn_reflns_av_unetI/netI 0.0175
_diffrn_reflns_Laue_measured_fraction_full 0.998
_diffrn_reflns_Laue_measured_fraction_max 0.997
_diffrn_reflns_limit_h_max 8
_diffrn_reflns_limit_h_min -8
_diffrn_reflns_limit_k_max 9
_diffrn_reflns_limit_k_min -9
_diffrn_reflns_limit_l_max 50
_diffrn_reflns_limit_l_min -54
_diffrn_reflns_number 36694
_diffrn_reflns_point_group_measured_fraction_full 0.991
_diffrn_reflns_point_group_measured_fraction_max 0.971
_diffrn_reflns_theta_full 25.242
_diffrn_reflns_theta_max 28.325
_diffrn_reflns_theta_min 1.997
_diffrn_source 'fine-focus sealed tube'
_exptl_absorpt_coefficient_mu 0.095
_exptl_absorpt_correction_T_max 1.000
_exptl_absorpt_correction_T_min 0.903
_exptl_absorpt_correction_type multi-scan
_exptl_absorpt_process_details 'SADABS (Sheldrick, 2001)'
_exptl_crystal_colour colourless
_exptl_crystal_density_diffrn 1.369
_exptl_crystal_description block
_exptl_crystal_F_000 760
_exptl_crystal_recrystallization_method 'Re-crystallisation from solvent: Dichloromethane'
_exptl_crystal_size_max 0.650
_exptl_crystal_size_mid 0.520
_exptl_crystal_size_min 0.480
_exptl_transmission_factor_max 1.000
_exptl_transmission_factor_min 0.903
_refine_diff_density_max 0.238
_refine_diff_density_min -0.201
_refine_diff_density_rms 0.036
_refine_ls_abs_structure_details
;
 Flack x determined using 1821 quotients [(I+)-(I-)]/[(I+)+(I-)]
 (Parsons, Flack and Wagner, Acta Cryst. B69 (2013) 249-259).
;
_refine_ls_abs_structure_Flack 0.67(19)
_refine_ls_extinction_method none
_refine_ls_goodness_of_fit_ref 1.042
_refine_ls_hydrogen_treatment mixed
_refine_ls_matrix_type full
_refine_ls_number_parameters 249
_refine_ls_number_reflns 4250
_refine_ls_number_restraints 1
_refine_ls_restrained_S_all 1.042
_refine_ls_R_factor_all 0.0350
_refine_ls_R_factor_gt 0.0327
_refine_ls_shift/su_max 0.000
_refine_ls_shift/su_mean 0.000
_refine_ls_structure_factor_coef Fsqd
_refine_ls_weighting_details 'w=1/[\s^2^(Fo^2^)+(0.0508P)^2^+0.2477P] where P=(Fo^2^+2Fc^2^)/3'
_refine_ls_weighting_scheme calc
_refine_ls_wR_factor_gt 0.0823
_refine_ls_wR_factor_ref 0.0836
_reflns_Friedel_coverage 0.920
_reflns_Friedel_fraction_full 0.983
_reflns_Friedel_fraction_max 0.943
_reflns_number_gt 4045
_reflns_number_total 4250
_reflns_threshold_expression 'I > 2\s(I)'
_cod_data_source_file c8dt01874j2.cif
_cod_data_source_block cw43
_cod_depositor_comments 'Adding full bibliography for 7046788--7046790.cif.'
_cod_database_code 7046788
_shelx_shelxl_version_number 2014/7
_shelx_space_group_comment
;
The symmetry employed for this shelxl refinement is uniquely defined
by the following loop, which should always be used as a source of
symmetry information in preference to the above space-group names.
They are only intended as comments.
;
_shelx_estimated_absorpt_t_min 0.941
_shelx_estimated_absorpt_t_max 0.956

loop_
_space_group_symop_operation_xyz
'x, y, z'
'-x, -y, z+1/2'
'-x+1/2, y+1/2, z+1/2'
'x+1/2, -y+1/2, z'

loop_
_atom_site_label
_atom_site_type_symbol
_atom_site_fract_x
_atom_site_fract_y
_atom_site_fract_z
_atom_site_U_iso_or_equiv
_atom_site_adp_type
_atom_site_occupancy
_atom_site_site_symmetry_order
_atom_site_calc_flag
_atom_site_refinement_flags_posn
_atom_site_refinement_flags_adp
O1 O 0.5672(2) 0.4112(2) 0.24597(3) 0.0278(3) Uani 1 1 d . .
H1 H 0.491(5) 0.437(4) 0.2270(8) 0.058(9) Uiso 1 1 d . .
O2 O -0.1034(2) 0.51596(18) 0.08149(3) 0.0205(3) Uani 1 1 d . .
O3 O -0.4355(3) 0.4807(3) -0.08500(4) 0.0410(4) Uani 1 1 d . .
O4 O -0.7728(3) 0.5454(3) -0.06608(4) 0.0360(4) Uani 1 1 d . .
N1 N 0.2386(3) 0.5078(2) 0.20860(4) 0.0190(3) Uani 1 1 d . .
C1 C 0.4364(3) 0.4549(3) 0.27177(4) 0.0199(4) Uani 1 1 d . .
C2 C 0.5174(3) 0.4291(3) 0.30348(5) 0.0254(4) Uani 1 1 d . .
H2 H 0.6590 0.3756 0.3067 0.030 Uiso 1 1 calc R U
C3 C 0.3904(4) 0.4819(3) 0.33031(5) 0.0286(4) Uani 1 1 d . .
H3 H 0.4469 0.4657 0.3518 0.034 Uiso 1 1 calc R U
C4 C 0.1811(4) 0.5583(3) 0.32598(5) 0.0279(4) Uani 1 1 d . .
H4 H 0.0972 0.5969 0.3444 0.034 Uiso 1 1 calc R U
C5 C 0.0960(3) 0.5776(3) 0.29470(5) 0.0234(4) Uani 1 1 d . .
H5 H -0.0482 0.6266 0.2918 0.028 Uiso 1 1 calc R U
C6 C 0.2205(3) 0.5255(2) 0.26709(4) 0.0183(3) Uani 1 1 d . .
C7 C 0.1249(3) 0.5412(3) 0.23461(5) 0.0190(3) Uani 1 1 d . .
H7 H -0.0249 0.5770 0.2325 0.023 Uiso 1 1 calc R U
C8 C 0.1385(3) 0.5097(2) 0.17729(4) 0.0172(4) Uani 1 1 d . .
C9 C -0.0644(3) 0.4236(2) 0.17089(4) 0.0191(3) Uani 1 1 d . .
H9 H -0.1443 0.3670 0.1883 0.023 Uiso 1 1 calc R U
C10 C -0.1508(3) 0.4199(2) 0.13912(4) 0.0189(4) Uani 1 1 d . .
H10 H -0.2877 0.3597 0.1349 0.023 Uiso 1 1 calc R U
C11 C -0.0347(3) 0.5052(2) 0.11368(4) 0.0159(3) Uani 1 1 d . .
C12 C 0.1684(3) 0.5910(2) 0.11993(4) 0.0173(3) Uani 1 1 d . .
H12 H 0.2466 0.6505 0.1026 0.021 Uiso 1 1 calc R U
C13 C 0.2558(3) 0.5896(2) 0.15128(4) 0.0173(3) Uani 1 1 d . .
H13 H 0.3966 0.6433 0.1551 0.021 Uiso 1 1 calc R U
C14 C -0.3138(3) 0.4358(3) 0.07408(5) 0.0218(4) Uani 1 1 d . .
H14A H -0.4274 0.4924 0.0884 0.026 Uiso 1 1 calc R U
H14B H -0.3109 0.2976 0.0780 0.026 Uiso 1 1 calc R U
C15 C -0.3681(3) 0.4746(2) 0.03864(5) 0.0198(4) Uani 1 1 d . .
C16 C -0.5745(3) 0.5465(3) 0.03034(5) 0.0225(4) Uani 1 1 d . .
H16 H -0.6733 0.5843 0.0471 0.027 Uiso 1 1 calc R U
C17 C -0.6369(3) 0.5632(3) -0.00244(5) 0.0235(4) Uani 1 1 d . .
H17 H -0.7784 0.6106 -0.0079 0.028 Uiso 1 1 calc R U
C18 C -0.4919(3) 0.5104(3) -0.02712(5) 0.0204(4) Uani 1 1 d . .
C19 C -0.2820(3) 0.4461(3) -0.01907(5) 0.0226(4) Uani 1 1 d . .
H19 H -0.1806 0.4149 -0.0359 0.027 Uiso 1 1 calc R U
C20 C -0.2206(3) 0.4275(3) 0.01367(5) 0.0210(4) Uani 1 1 d . .
H20 H -0.0778 0.3826 0.0190 0.025 Uiso 1 1 calc R U
C21 C -0.5578(3) 0.5117(3) -0.06244(5) 0.0253(4) Uani 1 1 d . .
C22 C -0.8558(4) 0.5340(4) -0.09940(5) 0.0416(6) Uani 1 1 d . .
H22A H -0.7935 0.6373 -0.1125 0.062 Uiso 1 1 calc R U
H22B H -1.0164 0.5447 -0.0992 0.062 Uiso 1 1 calc R U
H22C H -0.8135 0.4123 -0.1091 0.062 Uiso 1 1 calc R U

loop_
_atom_site_aniso_label
_atom_site_aniso_U_11
_atom_site_aniso_U_22
_atom_site_aniso_U_33
_atom_site_aniso_U_23
_atom_site_aniso_U_13
_atom_site_aniso_U_12
O1 0.0225(7) 0.0403(8) 0.0207(7) -0.0019(6) -0.0012(6) 0.0079(6)
O2 0.0201(6) 0.0280(7) 0.0133(6) 0.0014(5) -0.0023(5) -0.0037(5)
O3 0.0330(8) 0.0726(12) 0.0173(7) -0.0017(8) 0.0008(6) 0.0054(8)
O4 0.0270(7) 0.0632(10) 0.0178(8) -0.0016(7) -0.0056(6) 0.0041(7)
N1 0.0208(7) 0.0199(7) 0.0163(7) 0.0009(6) -0.0031(6) -0.0013(6)
C1 0.0202(8) 0.0201(8) 0.0196(9) -0.0001(6) -0.0006(7) -0.0018(7)
C2 0.0256(9) 0.0266(9) 0.0240(10) 0.0028(7) -0.0082(8) -0.0018(7)
C3 0.0398(11) 0.0293(10) 0.0167(9) 0.0031(7) -0.0075(8) -0.0067(8)
C4 0.0387(11) 0.0294(10) 0.0157(9) -0.0005(7) 0.0053(8) -0.0034(8)
C5 0.0240(9) 0.0236(9) 0.0226(9) -0.0001(7) 0.0035(7) -0.0005(7)
C6 0.0207(8) 0.0189(8) 0.0154(9) 0.0005(6) -0.0009(7) -0.0020(6)
C7 0.0175(8) 0.0198(8) 0.0197(9) 0.0009(6) -0.0013(7) -0.0003(6)
C8 0.0181(9) 0.0175(8) 0.0160(8) -0.0004(6) -0.0011(7) 0.0026(6)
C9 0.0230(8) 0.0196(8) 0.0146(8) 0.0020(6) 0.0020(7) -0.0014(6)
C10 0.0180(8) 0.0200(8) 0.0187(9) 0.0010(6) -0.0010(7) -0.0026(6)
C11 0.0194(8) 0.0160(8) 0.0123(8) -0.0008(6) -0.0018(6) 0.0022(6)
C12 0.0197(8) 0.0173(7) 0.0150(8) -0.0002(6) 0.0027(6) -0.0006(6)
C13 0.0166(7) 0.0177(8) 0.0176(8) -0.0021(6) 0.0004(7) -0.0006(6)
C14 0.0199(8) 0.0294(9) 0.0162(8) 0.0022(7) -0.0039(7) -0.0038(7)
C15 0.0220(8) 0.0211(8) 0.0164(8) 0.0008(7) -0.0032(7) -0.0034(6)
C16 0.0228(9) 0.0288(9) 0.0160(9) -0.0023(7) 0.0001(7) 0.0034(7)
C17 0.0210(9) 0.0282(9) 0.0211(10) 0.0006(7) -0.0032(7) 0.0034(7)
C18 0.0230(9) 0.0237(9) 0.0146(8) 0.0007(7) -0.0028(7) -0.0012(6)
C19 0.0216(9) 0.0287(9) 0.0175(9) 0.0010(7) 0.0021(7) 0.0014(7)
C20 0.0170(8) 0.0265(9) 0.0195(9) 0.0015(7) -0.0018(7) 0.0012(7)
C21 0.0269(10) 0.0319(10) 0.0171(9) 0.0005(8) -0.0030(7) -0.0007(8)
C22 0.0320(11) 0.0726(16) 0.0201(11) -0.0020(10) -0.0106(9) 0.0067(11)

loop_
_atom_type_symbol
_atom_type_description
_atom_type_scat_dispersion_real
_atom_type_scat_dispersion_imag
_atom_type_scat_source
C C 0.0033 0.0016 'International Tables Vol C Tables 4.2.6.8 and 6.1.1.4'
H H 0.0000 0.0000 'International Tables Vol C Tables 4.2.6.8 and 6.1.1.4'
N N 0.0061 0.0033 'International Tables Vol C Tables 4.2.6.8 and 6.1.1.4'
O O 0.0106 0.0060 'International Tables Vol C Tables 4.2.6.8 and 6.1.1.4'

loop_
_geom_angle_atom_site_label_1
_geom_angle_atom_site_label_2
_geom_angle_atom_site_label_3
_geom_angle
C11 O2 C14 116.72(14)
C21 O4 C22 115.74(17)
C7 N1 C8 120.70(15)
O1 C1 C2 118.84(17)
O1 C1 C6 121.30(16)
C2 C1 C6 119.86(17)
C3 C2 C1 119.87(18)
C2 C3 C4 120.75(18)
C5 C4 C3 119.80(19)
C4 C5 C6 120.74(18)
C5 C6 C1 118.88(16)
C5 C6 C7 119.70(16)
C1 C6 C7 121.41(16)
N1 C7 C6 121.53(16)
C13 C8 C9 118.95(16)
C13 C8 N1 117.98(15)
C9 C8 N1 122.91(16)
C10 C9 C8 120.79(16)
C11 C10 C9 119.44(16)
O2 C11 C10 125.40(16)
O2 C11 C12 114.62(15)
C10 C11 C12 119.98(16)
C13 C12 C11 120.25(15)
C12 C13 C8 120.52(16)
O2 C14 C15 109.05(14)
C16 C15 C20 119.15(17)
C16 C15 C14 119.72(16)
C20 C15 C14 120.98(16)
C17 C16 C15 120.53(17)
C18 C17 C16 119.95(18)
C17 C18 C19 119.86(18)
C17 C18 C21 121.77(18)
C19 C18 C21 118.31(18)
C20 C19 C18 120.14(18)
C19 C20 C15 120.28(17)
O3 C21 O4 123.50(18)
O3 C21 C18 124.75(19)
O4 C21 C18 111.71(16)

loop_
_geom_bond_atom_site_label_1
_geom_bond_atom_site_label_2
_geom_bond_distance
O1 C1 1.355(2)
O2 C11 1.380(2)
O2 C14 1.432(2)
O3 C21 1.203(3)
O4 C21 1.337(3)
O4 C22 1.452(2)
N1 C7 1.288(2)
N1 C8 1.415(2)
C1 C2 1.396(2)
C1 C6 1.418(2)
C2 C3 1.391(3)
C3 C4 1.394(3)
C4 C5 1.384(3)
C5 C6 1.406(3)
C6 C7 1.451(2)
C8 C13 1.398(3)
C8 C9 1.400(2)
C9 C10 1.399(2)
C10 C11 1.393(2)
C11 C12 1.399(2)
C12 C13 1.385(2)
C14 C15 1.508(3)
C15 C16 1.396(2)
C15 C20 1.398(3)
C16 C17 1.395(3)
C17 C18 1.389(3)
C18 C19 1.395(3)
C18 C21 1.495(3)
C19 C20 1.393(3)

loop_
_geom_torsion_atom_site_label_1
_geom_torsion_atom_site_label_2
_geom_torsion_atom_site_label_3
_geom_torsion_atom_site_label_4
_geom_torsion
O1 C1 C2 C3 176.77(17)
C6 C1 C2 C3 -3.3(3)
C1 C2 C3 C4 0.9(3)
C2 C3 C4 C5 1.7(3)
C3 C4 C5 C6 -1.7(3)
C4 C5 C6 C1 -0.8(3)
C4 C5 C6 C7 177.97(17)
O1 C1 C6 C5 -176.81(17)
C2 C1 C6 C5 3.3(3)
O1 C1 C6 C7 4.4(3)
C2 C1 C6 C7 -175.46(17)
C8 N1 C7 C6 175.12(15)
C5 C6 C7 N1 175.01(17)
C1 C6 C7 N1 -6.3(3)
C7 N1 C8 C13 140.47(18)
C7 N1 C8 C9 -44.2(2)
C13 C8 C9 C10 -1.1(3)
N1 C8 C9 C10 -176.33(15)
C8 C9 C10 C11 -0.8(3)
C14 O2 C11 C10 1.4(2)
C14 O2 C11 C12 -177.94(14)
C9 C10 C11 O2 -178.28(15)
C9 C10 C11 C12 1.0(2)
O2 C11 C12 C13 -179.87(14)
C10 C11 C12 C13 0.8(2)
C11 C12 C13 C8 -2.7(2)
C9 C8 C13 C12 2.9(3)
N1 C8 C13 C12 178.35(14)
C11 O2 C14 C15 175.53(14)
O2 C14 C15 C16 -132.02(18)
O2 C14 C15 C20 52.5(2)
C20 C15 C16 C17 2.9(3)
C14 C15 C16 C17 -172.73(17)
C15 C16 C17 C18 -0.9(3)
C16 C17 C18 C19 -1.9(3)
C16 C17 C18 C21 175.20(17)
C17 C18 C19 C20 2.6(3)
C21 C18 C19 C20 -174.60(16)
C18 C19 C20 C15 -0.5(3)
C16 C15 C20 C19 -2.2(3)
C14 C15 C20 C19 173.38(17)
C22 O4 C21 O3 2.7(3)
C22 O4 C21 C18 -175.14(17)
C17 C18 C21 O3 174.4(2)
C19 C18 C21 O3 -8.4(3)
C17 C18 C21 O4 -7.7(3)
C19 C18 C21 O4 169.39(19)
